data_2001271
loop_
_publ_author_name
'Rochon, F. D.'
'Melanson, R.'
'Farrell, N.'

_publ_section_title
;Structures of the nitroimidazole platinum group metal complexes
 <i>cis</i>-amminedibromo[1-({[(2-hydroxyethyl)amino]carbonyl}methyl)-2-nitroimidazole]platinum(II)
 and
 <i>trans</i>-dichlorobis(1-hydroxyethyl-2-methyl-5-nitroimidazole)palladium(II)
;
_journal_issue 10
_journal_name_full 'Acta Crystallographica Section C'
_journal_page_first 1703
_journal_page_last 1706
_journal_paper_doi 10.1107/S0108270193002537
_journal_volume 49
_journal_year 1993
_chemical_formula_sum 'C7 H13 Br2 N5 O4 Pt'
_chemical_formula_weight 586.11
_space_group_crystal_system orthorhombic
_space_group_IT_number 60
_space_group_name_Hall '-P 2a 2n'
_space_group_name_H-M_alt 'P n c a'
_cell_angle_alpha 90
_cell_angle_beta 90
_cell_angle_gamma 90
_cell_formula_units_Z 8
_cell_length_a 15.214(6)
_cell_length_b 19.077(8)
_cell_length_c 9.991(4)
_cell_volume 2900(2)
_diffrn_radiation_type Mo
_diffrn_radiation_wavelength 0.71069
_exptl_absorpt_coefficient_mu 15.25
_exptl_crystal_density_diffrn 2.684
_exptl_crystal_F_000 2160
_cod_data_source_file cd1020.cif
_cod_data_source_block cd1020a
_cod_depositor_comments
;
 Updating space group information.

 Antanas Vaitkus,
 2018-06-09

 Marking attached hydrogen atoms.

 Antanas Vaitkus,
 2017-01-19

 Marking atoms 'N(5A)', 'C(6A)', 'C(7A)', 'H(6Aa)', 'H(6Ab)', 'H(7Aa)',
 'H(7Ab)', 'HN(5A)' and 'N(5B)', 'C(6B)', 'C(7B)', 'H(6Ba)', 'H(6Bb)',
 'H(7Ba)', 'H(7Bb)' as belonging to disorder sites '1' and '2' with the
 occupancies 0.66 and 0.34 accordingly.

 Antanas Vaitkus,
 2017-01-19

 Adding the _atom_site_type_symbol data item.

 Antanas Vaitkus,
 2017-01-19
;
_cod_original_sg_symbol_Hall '-P 2a -2n'
_cod_database_code 2001271

loop_
_space_group_symop_id
_space_group_symop_operation_xyz
1 x,y,z
2 -x+1/2,-y,z
3 x+1/2,-y+1/2,-z+1/2
4 -x,y+1/2,-z+1/2
5 -x,-y,-z
6 x+1/2,y,-z
7 -x+1/2,y+1/2,z+1/2
8 x,-y+1/2,z+1/2

loop_
_atom_site_label
_atom_site_type_symbol
_atom_site_fract_x
_atom_site_fract_y
_atom_site_fract_z
_atom_site_U_iso_or_equiv
_atom_site_occupancy
_atom_site_disorder_group
_atom_site_attached_hydrogens
Pt Pt .17431(5) .20161(4) .15361(9) .0309(4) 1 . 0
Br(1) Br .30080(10) .23940(10) .2727(3) .0566(14) 1 . 0
Br(2) Br .1751(2) .08970(10) .2628(4) .0753(19) 1 . 0
O(1) O .1925(10) .1040(9) -.1009(19) .059(9) 1 . 0
O(2) O .0985(11) .0182(8) -.113(2) .063(11) 1 . 0
O(3) O .0196(9) .1305(8) -.3189(17) .045(8) 1 . 0
O(4) O -.2159(12) .0699(11) -.602(3) .094(14) 1 . 1
N(1) N .0665(9) .1728(8) .0531(17) .024(7) 1 . 0
N(2) N .1692(11) .2997(9) .0625(19) .040(9) 1 . 3
N(3) N -.0347(10) .1163(9) -.0621(18) .030(8) 1 . 0
N(4) N .1188(11) .0783(9) -.090(2) .041(10) 1 . 0
N(5A) N -.1056(15) .0839(13) -.400(3) .032(13) 0.66 1 0
N(5B) N -.073(3) .044(3) -.389(5) .03(3) 0.34 2 0
C(1) C -.0752(13) .0742(11) -.166(2) .036(11) 1 . 0
C(2) C .0501(12) .1243(10) -.033(2) .030(10) 1 . 0
C(3) C -.0473(13) .0942(11) -.303(3) .039(12) 1 . 0
C(4) C -.0775(13) .1641(12) .011(3) .040(11) 1 . 0
C(5) C -.0156(13) .1988(13) .080(3) .045(12) 1 . 0
C(6A) C -.089(2) .1088(19) -.539(4) .05(2) 0.66 1 0
C(6B) C -.062(4) .051(3) -.530(8) .05(4) 0.34 2 0
C(7A) C -.145(3) .060(2) -.653(5) .08(3) 0.66 1 0
C(7B) C -.118(3) .090(3) -.613(6) .02(3) 0.34 2 0
H(1a) H -.0594 .0250 -.1507 .044 1 . 0
H(1b) H -.1392 .0795 -.1592 .044 1 . 0
H(4) H -.1410 .1721 .0144 .048 1 . 0
H(5) H -.0274 .2378 .1411 .053 1 . 0
H(6Aa) H -.1079 .1578 -.5460 .052 0.66 1 0
H(6Ab) H -.0261 .1054 -.5578 .052 0.66 1 0
H(6Ba) H -.0632 .0028 -.5657 .055 0.34 2 0
H(6Bb) H -.0034 .0708 -.5432 .055 0.34 2 0
H(7Aa) H -.1277 .0108 -.6537 .082 0.66 1 0
H(7Ab) H -.1412 .0792 -.7442 .082 0.66 1 0
H(7Ba) H -.1117 .1392 -.5899 .030 0.34 2 0
H(7Bb) H -.0993 .0823 -.7062 .030 0.34 2 0
HN(5A) H -.1606 .0592 -.3797 .040 0.66 1 0
HN(5B) H -.1005 .0015 -.3532 .041 0.34 2 0

loop_
_geom_angle_atom_site_label_1
_geom_angle_atom_site_label_2
_geom_angle_atom_site_label_3
_geom_angle
Br(1) Pt Br(2) 92.20(10)
Br(1) Pt N(1) 178.3(4)
Br(1) Pt N(2) 88.7(5)
Br(2) Pt N(1) 89.3(5)
Br(2) Pt N(2) 177.8(5)
N(1) Pt N(2) 89.8(7)
Pt N(1) C(5) 123.0(10)
Pt N(1) C(2) 133.0(10)
C(5) N(1) C(2) 103(2)
C(1) N(3) C(2) 129(2)
C(1) N(3) C(4) 124(2)
C(2) N(3) C(4) 107(2)
O(2) N(4) C(2) 117(2)
N(1) C(5) C(4) 111(2)
N(3) C(1) C(3) 113(2)
O(3) C(3) C(1) 120(2)
N(1) C(2) N(3) 114(2)
N(1) C(2) N(4) 123(2)
N(3) C(2) N(4) 123(2)
N(3) C(4) C(5) 106(2)
O(3) C(3) N(5A) 123(2)
O(3) C(3) N(5B) 124(2)
C(1) C(3) N(5A) 116(2)
C(1) C(3) N(5B) 108(2)

loop_
_geom_bond_atom_site_label_1
_geom_bond_atom_site_label_2
_geom_bond_distance
Pt Br(1) 2.375(3)
Pt N(1) 2.000(15)
N(1) C(2) 1.30(3)
N(3) C(1) 1.45(3)
N(3) C(4) 1.34(3)
N(4) O(1) 1.23(2)
C(3) O(3) 1.24(2)
C(4) C(5) 1.34(3)
N(5B) C(3) 1.34(5)
N(5B) C(6B) 1.43(9)
C(6B) C(7B) 1.40(9)
C(7B) O(4) 1.54(5)
Pt Br(2) 2.397(3)
Pt N(2) 2.083(18)
N(1) C(5) 1.37(3)
N(3) C(2) 1.33(2)
N(4) C(2) 1.47(3)
N(4) O(2) 1.21(2)
C(1) C(3) 1.49(3)
N(5A) C(3) 1.33(3)
N(5A) C(6A) 1.49(5)
C(6A) C(7A) 1.69(6)
C(7A) O(4) 1.21(5)
